data_2102004
loop_
_publ_author_name
'Winkler, Bj\"orn'
'Chall, Michael'
'Pickard, Chris J.'
'Milman, Victor'
'White, Jim'

_publ_section_title
;
 Structure of Cu~6~PbO~8~
;
_journal_issue 1
_journal_name_full 'Acta Crystallographica Section B'
_journal_page_first 22
_journal_page_last 26
_journal_paper_doi 10.1107/S0108768199011015
_journal_volume 56
_journal_year 2000
_chemical_formula_moiety 'Cu6 O8 Pb'
_chemical_formula_sum 'Cu6 O8 Pb'
_chemical_formula_weight 716.5
_symmetry_cell_setting cubic
_symmetry_space_group_name_Hall '-F 4 2 3'
_symmetry_space_group_name_H-M 'F m -3m'
_cell_angle_alpha 90
_cell_angle_beta 90
_cell_angle_gamma 90
_cell_formula_units_Z 4
_cell_length_a 9.314
_cell_length_b 9.314
_cell_length_c 9.314
_cell_volume 807.99
_diffrn_radiation_type Mo
_diffrn_radiation_wavelength .710
_exptl_crystal_density_diffrn 5.9
_cod_data_source_file sh0137.cif
_cod_database_code 2102004

loop_
_atom_site_label
_atom_site_fract_x
_atom_site_fract_y
_atom_site_fract_z
Pb 0 0 0
Cu 0 .25 .25
O .145 .145 .145
